data_4304555
loop_
_publ_author_name
'Jason T. Gatlin'
'Zachary L. Mensinger'
'Lev N. Zakharov'
'David MacInnes'
'Darren W. Johnson'

_publ_section_title
;
Facile Synthesis of the Tridecameric Al13 Nanocluster
Al13(\m3-OH)6(\m2-OH)18(H2O)24(NO3)15
;
_journal_name_full 'Inorganic Chemistry'
_journal_page_first 1267
_journal_page_last 1269
_journal_paper_doi 10.1021/ic7020808
_journal_volume 47
_journal_year 2008
_chemical_formula_sum 'Al13 H96 N17 O106'
_chemical_formula_weight 2381.68
_chemical_name_systematic
;
 ?
;
_space_group_IT_number 2
_symmetry_cell_setting triclinic
_symmetry_space_group_name_Hall '-P 1'
_symmetry_space_group_name_H-M 'P -1'
_atom_sites_solution_hydrogens geom
_atom_sites_solution_primary direct
_atom_sites_solution_secondary difmap
_audit_creation_method SHELXLTL
_cell_angle_alpha 74.877(4)
_cell_angle_beta 72.419(4)
_cell_angle_gamma 86.790(4)
_cell_formula_units_Z 1
_cell_length_a 12.623(3)
_cell_length_b 13.251(3)
_cell_length_c 13.597(3)
_cell_measurement_reflns_used 1391
_cell_measurement_temperature 173(2)
_cell_measurement_theta_max 0.00
_cell_measurement_theta_min 0.00
_cell_volume 2092.4(8)
_computing_cell_refinement 'Bruker SMART'
_computing_data_collection 'Bruker SMART'
_computing_data_reduction 'Bruker SAINT'
_computing_molecular_graphics 'Bruker SHELXTL'
_computing_publication_material 'Bruker SHELXTL'
_computing_structure_refinement 'Bruker SHELXTL'
_computing_structure_solution 'Bruker SHELXTL'
_diffrn_ambient_temperature 173(2)
_diffrn_measured_fraction_theta_full 0.991
_diffrn_measured_fraction_theta_max 0.991
_diffrn_measurement_device_type 'CCD area detector'
_diffrn_measurement_method 'phi and omega scans'
_diffrn_radiation_monochromator graphite
_diffrn_radiation_source 'fine-focus sealed tube'
_diffrn_radiation_type MoK\a
_diffrn_radiation_wavelength 0.71073
_diffrn_reflns_av_R_equivalents 0.0700
_diffrn_reflns_av_sigmaI/netI 0.1233
_diffrn_reflns_limit_h_max 15
_diffrn_reflns_limit_h_min -14
_diffrn_reflns_limit_k_max 15
_diffrn_reflns_limit_k_min -15
_diffrn_reflns_limit_l_max 16
_diffrn_reflns_limit_l_min -16
_diffrn_reflns_number 15065
_diffrn_reflns_theta_full 25.00
_diffrn_reflns_theta_max 25.00
_diffrn_reflns_theta_min 1.59
_exptl_absorpt_coefficient_mu 0.326
_exptl_absorpt_correction_T_max 0.9839
_exptl_absorpt_correction_T_min 0.9744
_exptl_absorpt_correction_type multi-scan
_exptl_absorpt_process_details SADABS
_exptl_crystal_colour clear
_exptl_crystal_density_diffrn 1.890
_exptl_crystal_density_meas 0
_exptl_crystal_density_method 'not measured'
_exptl_crystal_description block
_exptl_crystal_F_000 1232
_exptl_crystal_size_max 0.08
_exptl_crystal_size_mid 0.08
_exptl_crystal_size_min 0.05
_refine_diff_density_max 0.811
_refine_diff_density_min -0.588
_refine_diff_density_rms 0.140
_refine_ls_extinction_method none
_refine_ls_goodness_of_fit_ref 1.051
_refine_ls_hydrogen_treatment noref
_refine_ls_matrix_type full
_refine_ls_number_parameters 617
_refine_ls_number_reflns 7308
_refine_ls_number_restraints 0
_refine_ls_restrained_S_all 1.051
_refine_ls_R_factor_all 0.1399
_refine_ls_R_factor_gt 0.0836
_refine_ls_shift/su_max 0.000
_refine_ls_shift/su_mean 0.000
_refine_ls_structure_factor_coef Fsqd
_refine_ls_weighting_details 'calc w=1/[\s^2^(Fo^2^)+(0.1084P)^2^+2.4235P] where P=(Fo^2^+2Fc^2^)/3'
_refine_ls_weighting_scheme calc
_refine_ls_wR_factor_gt 0.1961
_refine_ls_wR_factor_ref 0.2315
_reflns_number_gt 4400
_reflns_number_total 7308
_reflns_threshold_expression >2sigma(I)
_cod_data_source_file ic7020808-file003.cif
_cod_data_source_block jtg81
_cod_depositor_comments
;
The following automatic conversions were performed:
'_symmetry_cell_setting' value 'Triclinic' changed to 'triclinic'
according to '/home/saulius/struct/CIF-dictionaries/cif_core.dic'
dictionary named 'cif_core.dic' version 2.4.1 from 2010-06-29.

Automatic conversion script
Id: cif_fix_enum 1527 2010-12-29 10:47:43Z saulius 
;
_cod_original_formula_sum 'H96 Al13 N17 O106'
_cod_database_code 4304555

loop_
_symmetry_equiv_pos_as_xyz
'x, y, z'
'-x, -y, -z'

loop_
_atom_site_label
_atom_site_type_symbol
_atom_site_fract_x
_atom_site_fract_y
_atom_site_fract_z
_atom_site_U_iso_or_equiv
_atom_site_adp_type
_atom_site_occupancy
_atom_site_symmetry_multiplicity
_atom_site_calc_flag
_atom_site_refinement_flags
_atom_site_disorder_assembly
_atom_site_disorder_group
Al1 Al 0.0000 0.0000 0.0000 0.0117(7) Uani 1 2 d S . .
Al2 Al 0.12862(17) -0.02101(16) 0.15437(17) 0.0125(5) Uani 1 1 d . . .
Al3 Al -0.03400(17) 0.14835(16) 0.13617(17) 0.0116(5) Uani 1 1 d . . .
Al4 Al -0.16657(17) 0.16980(16) -0.01552(16) 0.0116(5) Uani 1 1 d . . .
Al5 Al 0.20038(18) 0.21273(16) 0.18345(18) 0.0154(5) Uani 1 1 d . . .
Al6 Al -0.29580(18) 0.23653(16) 0.21762(17) 0.0139(5) Uani 1 1 d . . .
Al7 Al -0.19203(18) 0.26919(16) -0.26547(17) 0.0147(5) Uani 1 1 d . . .
O1 O 0.0860(4) 0.0842(3) 0.0394(4) 0.0138(11) Uani 1 1 d . . .
O2 O -0.1188(4) 0.0543(3) 0.0910(4) 0.0103(10) Uani 1 1 d . . .
O3 O -0.0344(4) 0.1065(3) -0.1077(4) 0.0120(10) Uani 1 1 d . . .
O4 O 0.0013(4) 0.0330(4) 0.2306(4) 0.0141(11) Uani 1 1 d . . .
O5 O -0.0666(4) 0.2382(3) 0.0207(4) 0.0128(11) Uani 1 1 d . . .
O6 O -0.2356(4) 0.0724(3) -0.0530(4) 0.0126(11) Uani 1 1 d . . .
O7 O 0.2180(4) 0.0780(4) 0.1662(4) 0.0140(11) Uani 1 1 d . . .
O8 O 0.0706(4) 0.2345(4) 0.1448(4) 0.0169(11) Uani 1 1 d . . .
O9 O 0.3370(4) 0.2043(4) 0.2216(4) 0.0211(12) Uani 1 1 d . . .
O10 O 0.1936(4) 0.3529(4) 0.2026(4) 0.0212(12) Uani 1 1 d . . .
O11 O 0.1246(4) 0.1694(4) 0.3318(4) 0.0212(12) Uani 1 1 d . . .
O12 O 0.2955(4) 0.2707(4) 0.0405(4) 0.0217(12) Uani 1 1 d . . .
O13 O -0.1596(4) 0.1838(3) 0.2306(4) 0.0131(11) Uani 1 1 d . . .
O14 O -0.2852(4) 0.1968(4) 0.0925(4) 0.0152(11) Uani 1 1 d . . .
O15 O -0.3246(4) 0.2812(4) 0.3462(4) 0.0199(12) Uani 1 1 d . . .
O16 O -0.4396(4) 0.2921(4) 0.2099(4) 0.0179(11) Uani 1 1 d . . .
O17 O -0.2333(4) 0.3731(4) 0.1443(4) 0.0190(12) Uani 1 1 d . . .
O18 O -0.3687(4) 0.1081(4) 0.3085(4) 0.0230(12) Uani 1 1 d . . .
O19 O -0.1731(4) 0.2728(4) -0.1352(4) 0.0146(11) Uani 1 1 d . . .
O20 O -0.1451(4) 0.1333(4) -0.2624(4) 0.0158(11) Uani 1 1 d . . .
O21 O -0.2384(4) 0.4128(4) -0.2830(4) 0.0234(12) Uani 1 1 d . . .
O22 O -0.2093(4) 0.2806(4) -0.4060(4) 0.0251(13) Uani 1 1 d . . .
O23 O -0.3437(4) 0.2301(4) -0.2083(4) 0.0210(12) Uani 1 1 d . . .
O24 O -0.0444(4) 0.3242(4) -0.3423(4) 0.0200(12) Uani 1 1 d . . .
N1 N 1.2198(6) 0.2897(5) -0.1806(5) 0.0288(17) Uani 1 1 d . . .
O25 O 1.2806(5) 0.3686(5) -0.2143(5) 0.0441(17) Uani 1 1 d . . .
O26 O 1.1394(5) 0.2815(5) -0.2135(5) 0.0395(16) Uani 1 1 d . . .
O27 O 1.2418(5) 0.2124(4) -0.1097(4) 0.0247(13) Uani 1 1 d . . .
N2 N 0.9740(7) 0.5986(6) -0.4097(6) 0.0321(18) Uani 1 1 d . . .
O28 O 0.8770(5) 0.5858(5) -0.4113(5) 0.0448(17) Uani 1 1 d . . .
O29 O 1.0346(5) 0.5229(4) -0.3936(5) 0.0422(17) Uani 1 1 d . . .
O30 O 1.0121(5) 0.6897(4) -0.4260(5) 0.0417(17) Uani 1 1 d . . .
N3 N 0.9982(5) 0.5076(5) 0.1233(5) 0.0207(15) Uani 1 1 d . . .
O31 O 1.0906(5) 0.5298(4) 0.1308(5) 0.0365(15) Uani 1 1 d . . .
O32 O 0.9474(5) 0.5738(4) 0.0732(4) 0.0277(13) Uani 1 1 d . . .
O33 O 0.9601(4) 0.4163(4) 0.1686(4) 0.0226(13) Uani 1 1 d . . .
N4 N 1.1390(6) -0.0518(5) 0.5114(5) 0.0264(16) Uani 1 1 d . . .
O34 O 1.1350(7) -0.0319(5) 0.4180(5) 0.053(2) Uani 1 1 d . . .
O35 O 1.1337(7) 0.0200(5) 0.5547(5) 0.052(2) Uani 1 1 d . . .
O36 O 1.1507(6) -0.1429(4) 0.5588(5) 0.0394(16) Uani 1 1 d . . .
N5 N 0.3597(7) 0.3213(7) 0.4292(6) 0.0381(19) Uani 1 1 d . . .
O37 O 0.3249(6) 0.3395(6) 0.5196(5) 0.0507(19) Uani 1 1 d . . .
O38 O 0.3249(5) 0.2420(5) 0.4135(5) 0.0438(17) Uani 1 1 d . . .
O39 O 0.4332(6) 0.3813(5) 0.3573(5) 0.0480(18) Uani 1 1 d . . .
N6 N 0.6193(6) 0.4692(5) -0.0391(6) 0.0288(17) Uani 1 1 d . . .
O40 O 0.6591(5) 0.5110(5) 0.0171(5) 0.0385(16) Uani 1 1 d . . .
O41 O 0.6298(5) 0.5151(5) -0.1347(5) 0.0407(16) Uani 1 1 d . . .
O42 O 0.5673(5) 0.3840(5) 0.0009(5) 0.0370(15) Uani 1 1 d . . .
N7 N 0.4970(6) 0.0115(5) 0.1242(5) 0.0209(15) Uani 1 1 d . . .
O43 O 0.5728(5) -0.0406(4) 0.0837(5) 0.0321(14) Uani 1 1 d . . .
O44 O 0.4022(4) -0.0302(4) 0.1756(5) 0.0270(13) Uani 1 1 d . . .
O45 O 0.5111(4) 0.1083(4) 0.1154(5) 0.0291(14) Uani 1 1 d . . .
N8 N 0.5180(7) 0.2155(7) 0.6040(6) 0.040(2) Uani 1 1 d . . .
O46 O 0.4494(6) 0.1926(6) 0.6918(5) 0.053(2) Uani 1 1 d . . .
O47 O 0.5281(8) 0.1633(6) 0.5392(6) 0.075(3) Uani 1 1 d . . .
O48 O 0.5792(6) 0.2956(6) 0.5761(6) 0.061(2) Uani 1 1 d . . .
O1S O 1.1338(5) 0.2069(4) -0.3875(5) 0.0352(15) Uani 1 1 d . . .
O2S O 1.2613(5) 0.0664(4) -0.2714(4) 0.0275(13) Uani 1 1 d . . .
O3S O 1.4973(6) -0.3726(6) 0.2028(7) 0.071(3) Uani 1 1 d . . .
O4S O 0.4217(5) 0.0488(5) 0.3997(6) 0.0494(18) Uani 1 1 d . . .
O5S O 1.2550(5) 0.5433(4) -0.3695(5) 0.0368(15) Uani 1 1 d . . .
N1S N 1.5000 -0.5000 0.5000 0.071(4) Uani 1 2 d S . .

loop_
_atom_site_aniso_label
_atom_site_aniso_U_11
_atom_site_aniso_U_22
_atom_site_aniso_U_33
_atom_site_aniso_U_23
_atom_site_aniso_U_13
_atom_site_aniso_U_12
Al1 0.0126(16) 0.0084(15) 0.0157(16) -0.0024(12) -0.0072(13) 0.0019(12)
Al2 0.0138(11) 0.0087(11) 0.0159(11) -0.0028(9) -0.0065(9) 0.0031(9)
Al3 0.0124(11) 0.0073(10) 0.0165(12) -0.0032(9) -0.0068(9) 0.0035(8)
Al4 0.0140(11) 0.0072(11) 0.0146(11) -0.0027(9) -0.0066(9) 0.0046(9)
Al5 0.0167(12) 0.0094(11) 0.0232(12) -0.0057(9) -0.0100(10) 0.0059(9)
Al6 0.0140(12) 0.0100(11) 0.0179(12) -0.0036(9) -0.0053(9) 0.0033(9)
Al7 0.0154(12) 0.0106(11) 0.0188(12) -0.0016(9) -0.0086(9) 0.0048(9)
O1 0.015(3) 0.006(2) 0.023(3) -0.004(2) -0.010(2) 0.007(2)
O2 0.010(2) 0.005(2) 0.016(3) -0.001(2) -0.007(2) 0.0005(19)
O3 0.011(3) 0.008(2) 0.019(3) -0.005(2) -0.005(2) 0.0020(19)
O4 0.015(3) 0.012(3) 0.019(3) -0.007(2) -0.009(2) 0.009(2)
O5 0.018(3) 0.008(2) 0.014(3) -0.001(2) -0.008(2) 0.005(2)
O6 0.016(3) 0.010(2) 0.014(3) -0.002(2) -0.008(2) 0.001(2)
O7 0.016(3) 0.010(3) 0.019(3) -0.007(2) -0.008(2) 0.003(2)
O8 0.018(3) 0.011(3) 0.022(3) -0.005(2) -0.008(2) 0.003(2)
O9 0.016(3) 0.024(3) 0.028(3) -0.010(2) -0.011(2) 0.006(2)
O10 0.023(3) 0.016(3) 0.031(3) -0.011(2) -0.013(3) 0.005(2)
O11 0.023(3) 0.021(3) 0.021(3) -0.007(2) -0.009(2) 0.010(2)
O12 0.023(3) 0.016(3) 0.023(3) 0.000(2) -0.008(2) 0.002(2)
O13 0.015(3) 0.007(2) 0.016(3) -0.004(2) -0.003(2) 0.002(2)
O14 0.015(3) 0.011(3) 0.019(3) -0.003(2) -0.005(2) 0.008(2)
O15 0.023(3) 0.016(3) 0.019(3) -0.008(2) -0.003(2) 0.004(2)
O16 0.014(3) 0.017(3) 0.023(3) -0.006(2) -0.005(2) 0.005(2)
O17 0.019(3) 0.012(3) 0.026(3) -0.004(2) -0.008(2) 0.003(2)
O18 0.027(3) 0.016(3) 0.023(3) -0.002(2) -0.007(2) 0.004(2)
O19 0.016(3) 0.012(3) 0.014(3) 0.001(2) -0.006(2) 0.006(2)
O20 0.017(3) 0.012(3) 0.017(3) 0.001(2) -0.007(2) 0.003(2)
O21 0.027(3) 0.016(3) 0.029(3) -0.005(2) -0.012(3) 0.008(2)
O22 0.031(3) 0.022(3) 0.026(3) -0.004(2) -0.017(3) 0.007(2)
O23 0.014(3) 0.023(3) 0.025(3) -0.005(2) -0.008(2) 0.004(2)
O24 0.020(3) 0.012(3) 0.026(3) -0.004(2) -0.004(2) 0.002(2)
N1 0.031(4) 0.023(4) 0.030(4) -0.008(3) -0.005(3) 0.001(3)
O25 0.031(4) 0.029(4) 0.064(5) 0.000(3) -0.012(3) -0.004(3)
O26 0.039(4) 0.039(4) 0.051(4) -0.015(3) -0.027(3) 0.007(3)
O27 0.034(3) 0.018(3) 0.017(3) 0.007(2) -0.007(3) -0.008(2)
N2 0.040(5) 0.024(4) 0.029(4) -0.010(3) -0.002(4) 0.001(4)
O28 0.037(4) 0.031(4) 0.061(5) -0.011(3) -0.009(3) 0.005(3)
O29 0.050(4) 0.018(3) 0.065(5) -0.011(3) -0.028(4) 0.010(3)
O30 0.054(4) 0.017(3) 0.042(4) -0.015(3) 0.012(3) -0.011(3)
N3 0.018(4) 0.015(4) 0.030(4) -0.006(3) -0.007(3) -0.002(3)
O31 0.028(3) 0.022(3) 0.064(4) -0.005(3) -0.026(3) 0.002(3)
O32 0.032(3) 0.015(3) 0.035(3) 0.002(3) -0.018(3) 0.007(2)
O33 0.024(3) 0.006(3) 0.034(3) 0.000(2) -0.006(3) -0.003(2)
N4 0.040(4) 0.016(4) 0.021(4) -0.006(3) -0.008(3) 0.006(3)
O34 0.120(7) 0.025(4) 0.024(4) -0.009(3) -0.036(4) 0.020(4)
O35 0.111(6) 0.017(3) 0.019(3) -0.007(3) -0.004(4) -0.005(4)
O36 0.074(5) 0.020(3) 0.029(3) -0.006(3) -0.023(3) 0.014(3)
N5 0.038(5) 0.047(5) 0.037(5) -0.025(4) -0.012(4) 0.015(4)
O37 0.051(4) 0.058(5) 0.045(4) -0.028(4) -0.004(4) -0.003(4)
O38 0.051(4) 0.042(4) 0.055(4) -0.032(4) -0.025(4) 0.012(3)
O39 0.048(4) 0.043(4) 0.039(4) -0.010(3) 0.008(4) 0.002(3)
N6 0.024(4) 0.025(4) 0.034(4) 0.000(3) -0.011(3) 0.007(3)
O40 0.044(4) 0.030(4) 0.052(4) -0.005(3) -0.034(3) 0.001(3)
O41 0.042(4) 0.045(4) 0.032(4) -0.001(3) -0.014(3) 0.004(3)
O42 0.047(4) 0.021(3) 0.046(4) -0.005(3) -0.022(3) 0.002(3)
N7 0.029(4) 0.012(3) 0.023(4) -0.001(3) -0.012(3) 0.003(3)
O43 0.023(3) 0.022(3) 0.044(4) -0.007(3) -0.001(3) 0.009(3)
O44 0.017(3) 0.018(3) 0.042(4) -0.005(3) -0.005(3) -0.004(2)
O45 0.017(3) 0.024(3) 0.050(4) -0.018(3) -0.008(3) 0.003(2)
N8 0.048(5) 0.041(5) 0.028(5) -0.001(4) -0.013(4) -0.005(4)
O46 0.039(4) 0.085(6) 0.028(4) -0.004(4) -0.005(3) -0.018(4)
O47 0.126(8) 0.042(5) 0.050(5) -0.020(4) -0.012(5) 0.013(5)
O48 0.057(5) 0.066(5) 0.057(5) 0.008(4) -0.031(4) -0.014(4)
O1S 0.030(3) 0.024(3) 0.051(4) -0.010(3) -0.013(3) 0.011(3)
O2S 0.032(3) 0.016(3) 0.031(3) -0.003(2) -0.006(3) 0.005(2)
O3S 0.034(4) 0.045(5) 0.136(8) -0.042(5) -0.016(5) 0.019(3)
O4S 0.033(4) 0.048(4) 0.061(5) -0.006(4) -0.012(3) -0.003(3)
O5S 0.054(4) 0.021(3) 0.041(4) -0.010(3) -0.019(3) -0.002(3)
N1S 0.049(8) 0.058(9) 0.099(11) -0.042(8) 0.007(8) 0.006(7)

loop_
_atom_type_symbol
_atom_type_description
_atom_type_scat_dispersion_real
_atom_type_scat_dispersion_imag
_atom_type_scat_source
N N 0.0061 0.0033 'International Tables Vol C Tables 4.2.6.8 and 6.1.1.4'
H H 0.0000 0.0000 'International Tables Vol C Tables 4.2.6.8 and 6.1.1.4'
O O 0.0106 0.0060 'International Tables Vol C Tables 4.2.6.8 and 6.1.1.4'
Al Al 0.0645 0.0514 'International Tables Vol C Tables 4.2.6.8 and 6.1.1.4'

loop_
_geom_angle_atom_site_label_1
_geom_angle_atom_site_label_2
_geom_angle_atom_site_label_3
_geom_angle
_geom_angle_site_symmetry_1
_geom_angle_site_symmetry_3
_geom_angle_publ_flag
O1 Al1 O1 180.0(3) . 2 ?
O1 Al1 O2 83.28(19) . . ?
O1 Al1 O2 96.72(19) 2 . ?
O1 Al1 O2 96.72(19) . 2 ?
O1 Al1 O2 83.28(19) 2 2 ?
O2 Al1 O2 180.0(4) . 2 ?
O1 Al1 O3 83.47(19) . 2 ?
O1 Al1 O3 96.53(19) 2 2 ?
O2 Al1 O3 96.49(19) . 2 ?
O2 Al1 O3 83.51(19) 2 2 ?
O1 Al1 O3 96.53(19) . . ?
O1 Al1 O3 83.47(19) 2 . ?
O2 Al1 O3 83.51(19) . . ?
O2 Al1 O3 96.49(19) 2 . ?
O3 Al1 O3 180.0(4) 2 . ?
O1 Al1 Al3 41.49(15) . . ?
O1 Al1 Al3 138.51(15) 2 . ?
O2 Al1 Al3 41.80(14) . . ?
O2 Al1 Al3 138.20(14) 2 . ?
O3 Al1 Al3 90.45(14) 2 . ?
O3 Al1 Al3 89.55(14) . . ?
O1 Al1 Al3 138.51(15) . 2 ?
O1 Al1 Al3 41.49(15) 2 2 ?
O2 Al1 Al3 138.20(14) . 2 ?
O2 Al1 Al3 41.80(14) 2 2 ?
O3 Al1 Al3 89.55(14) 2 2 ?
O3 Al1 Al3 90.45(14) . 2 ?
Al3 Al1 Al3 180.00(6) . 2 ?
O1 Al1 Al2 41.25(14) . . ?
O1 Al1 Al2 138.75(14) 2 . ?
O2 Al1 Al2 89.89(14) . . ?
O2 Al1 Al2 90.11(14) 2 . ?
O3 Al1 Al2 42.21(14) 2 . ?
O3 Al1 Al2 137.79(14) . . ?
Al3 Al1 Al2 60.00(6) . . ?
Al3 Al1 Al2 120.00(6) 2 . ?
O1 Al1 Al2 138.75(14) . 2 ?
O1 Al1 Al2 41.25(14) 2 2 ?
O2 Al1 Al2 90.11(14) . 2 ?
O2 Al1 Al2 89.89(14) 2 2 ?
O3 Al1 Al2 137.79(14) 2 2 ?
O3 Al1 Al2 42.21(14) . 2 ?
Al3 Al1 Al2 120.00(6) . 2 ?
Al3 Al1 Al2 60.00(6) 2 2 ?
Al2 Al1 Al2 180.00(6) . 2 ?
O7 Al2 O4 92.0(2) . . ?
O7 Al2 O20 100.3(2) . 2 ?
O4 Al2 O20 98.6(2) . 2 ?
O7 Al2 O6 97.4(2) . 2 ?
O4 Al2 O6 165.1(2) . 2 ?
O20 Al2 O6 91.1(2) 2 2 ?
O7 Al2 O1 90.3(2) . . ?
O4 Al2 O1 77.9(2) . . ?
O20 Al2 O1 169.1(2) 2 . ?
O6 Al2 O1 90.5(2) 2 . ?
O7 Al2 O3 166.7(2) . 2 ?
O4 Al2 O3 89.9(2) . 2 ?
O20 Al2 O3 92.5(2) 2 2 ?
O6 Al2 O3 78.4(2) 2 2 ?
O1 Al2 O3 77.2(2) . 2 ?
O7 Al2 Al3 85.77(16) . . ?
O4 Al2 Al3 36.70(15) . . ?
O20 Al2 Al3 135.27(18) 2 . ?
O6 Al2 Al3 132.43(17) 2 . ?
O1 Al2 Al3 41.94(15) . . ?
O3 Al2 Al3 87.89(15) 2 . ?
O7 Al2 Al1 128.44(17) . . ?
O4 Al2 Al1 82.30(16) . . ?
O20 Al2 Al1 131.29(18) 2 . ?
O6 Al2 Al1 82.85(16) 2 . ?
O1 Al2 Al1 38.33(14) . . ?
O3 Al2 Al1 38.88(14) 2 . ?
Al3 Al2 Al1 59.94(6) . . ?
O7 Al2 Al4 133.26(18) . 2 ?
O4 Al2 Al4 132.76(18) . 2 ?
O20 Al2 Al4 87.22(17) 2 2 ?
O6 Al2 Al4 36.02(15) 2 2 ?
O1 Al2 Al4 87.69(15) . 2 ?
O3 Al2 Al4 42.90(14) 2 2 ?
Al3 Al2 Al4 120.39(9) . 2 ?
Al1 Al2 Al4 60.45(6) . 2 ?
O13 Al3 O8 100.5(2) . . ?
O13 Al3 O5 92.0(2) . . ?
O8 Al3 O5 96.4(2) . . ?
O13 Al3 O4 97.2(2) . . ?
O8 Al3 O4 93.8(2) . . ?
O5 Al3 O4 164.8(2) . . ?
O13 Al3 O1 168.9(2) . . ?
O8 Al3 O1 89.7(2) . . ?
O5 Al3 O1 91.0(2) . . ?
O4 Al3 O1 77.8(2) . . ?
O13 Al3 O2 93.3(2) . . ?
O8 Al3 O2 165.3(2) . . ?
O5 Al3 O2 77.8(2) . . ?
O4 Al3 O2 89.6(2) . . ?
O1 Al3 O2 77.0(2) . . ?
O13 Al3 Al1 131.67(17) . . ?
O8 Al3 Al1 127.78(18) . . ?
O5 Al3 Al1 82.46(15) . . ?
O4 Al3 Al1 82.38(16) . . ?
O1 Al3 Al1 38.43(14) . . ?
O2 Al3 Al1 38.56(13) . . ?
O13 Al3 Al2 133.83(17) . . ?
O8 Al3 Al2 86.66(17) . . ?
O5 Al3 Al2 132.80(18) . . ?
O4 Al3 Al2 36.68(15) . . ?
O1 Al3 Al2 41.82(14) . . ?
O2 Al3 Al2 87.51(15) . . ?
Al1 Al3 Al2 60.05(6) . . ?
O13 Al3 Al4 87.38(17) . . ?
O8 Al3 Al4 132.45(18) . . ?
O5 Al3 Al4 36.15(15) . . ?
O4 Al3 Al4 131.99(18) . . ?
O1 Al3 Al4 88.80(16) . . ?
O2 Al3 Al4 42.44(14) . . ?
Al1 Al3 Al4 60.70(6) . . ?
Al2 Al3 Al4 120.75(9) . . ?
O5 Al4 O14 92.7(2) . . ?
O5 Al4 O6 163.5(2) . . ?
O14 Al4 O6 98.6(2) . . ?
O5 Al4 O19 97.0(2) . . ?
O14 Al4 O19 103.9(2) . . ?
O6 Al4 O19 91.9(2) . . ?
O5 Al4 O2 77.6(2) . . ?
O14 Al4 O2 90.3(2) . . ?
O6 Al4 O2 90.2(2) . . ?
O19 Al4 O2 165.0(2) . . ?
O5 Al4 O3 88.2(2) . . ?
O14 Al4 O3 165.9(2) . . ?
O6 Al4 O3 77.9(2) . . ?
O19 Al4 O3 89.9(2) . . ?
O2 Al4 O3 76.13(19) . . ?
O5 Al4 Al3 36.27(15) . . ?
O14 Al4 Al3 86.10(17) . . ?
O6 Al4 Al3 132.30(17) . . ?
O19 Al4 Al3 133.17(18) . . ?
O2 Al4 Al3 42.13(13) . . ?
O3 Al4 Al3 86.36(15) . . ?
O5 Al4 Al2 130.41(17) . 2 ?
O14 Al4 Al2 134.63(18) . 2 ?
O6 Al4 Al2 36.20(15) . 2 ?
O19 Al4 Al2 86.25(17) . 2 ?
O2 Al4 Al2 86.77(15) . 2 ?
O3 Al4 Al2 42.22(14) . 2 ?
Al3 Al4 Al2 118.84(9) . 2 ?
O8 Al5 O7 94.7(2) . . ?
O8 Al5 O11 93.9(2) . . ?
O7 Al5 O11 94.4(2) . . ?
O8 Al5 O12 94.1(2) . . ?
O7 Al5 O12 91.9(2) . . ?
O11 Al5 O12 169.4(3) . . ?
O8 Al5 O9 174.6(2) . . ?
O7 Al5 O9 90.5(2) . . ?
O11 Al5 O9 87.3(2) . . ?
O12 Al5 O9 84.2(2) . . ?
O8 Al5 O10 89.7(2) . . ?
O7 Al5 O10 175.5(2) . . ?
O11 Al5 O10 86.0(2) . . ?
O12 Al5 O10 87.0(2) . . ?
O9 Al5 O10 85.0(2) . . ?
O13 Al6 O14 95.8(2) . . ?
O13 Al6 O17 92.4(2) . . ?
O14 Al6 O17 94.4(2) . . ?
O13 Al6 O18 90.2(2) . . ?
O14 Al6 O18 93.3(2) . . ?
O17 Al6 O18 171.6(2) . . ?
O13 Al6 O15 91.0(2) . . ?
O14 Al6 O15 173.2(2) . . ?
O17 Al6 O15 86.4(2) . . ?
O18 Al6 O15 85.6(2) . . ?
O13 Al6 O16 177.7(2) . . ?
O14 Al6 O16 86.5(2) . . ?
O17 Al6 O16 87.9(2) . . ?
O18 Al6 O16 89.1(2) . . ?
O15 Al6 O16 86.8(2) . . ?
O20 Al7 O19 96.7(2) . . ?
O20 Al7 O23 94.1(2) . . ?
O19 Al7 O23 95.1(2) . . ?
O20 Al7 O24 91.3(2) . . ?
O19 Al7 O24 91.7(2) . . ?
O23 Al7 O24 170.7(2) . . ?
O20 Al7 O21 174.6(2) . . ?
O19 Al7 O21 88.4(2) . . ?
O23 Al7 O21 87.1(2) . . ?
O24 Al7 O21 86.8(2) . . ?
O20 Al7 O22 88.4(2) . . ?
O19 Al7 O22 174.2(2) . . ?
O23 Al7 O22 87.1(2) . . ?
O24 Al7 O22 85.5(2) . . ?
O21 Al7 O22 86.4(2) . . ?
Al1 O1 Al2 100.4(2) . . ?
Al1 O1 Al3 100.1(2) . . ?
Al2 O1 Al3 96.2(2) . . ?
Al1 O2 Al3 99.6(2) . . ?
Al1 O2 Al4 100.9(2) . . ?
Al3 O2 Al4 95.4(2) . . ?
Al1 O3 Al2 98.9(2) . 2 ?
Al1 O3 Al4 99.5(2) . . ?
Al2 O3 Al4 94.9(2) 2 . ?
Al2 O4 Al3 106.6(3) . . ?
Al4 O5 Al3 107.6(2) . . ?
Al4 O6 Al2 107.8(2) . 2 ?
Al2 O7 Al5 135.7(3) . . ?
Al3 O8 Al5 134.6(3) . . ?
Al3 O13 Al6 133.4(3) . . ?
Al4 O14 Al6 133.3(3) . . ?
Al4 O19 Al7 133.2(3) . . ?
Al2 O20 Al7 133.2(3) 2 . ?
O25 N1 O26 122.5(7) . . ?
O25 N1 O27 118.3(7) . . ?
O26 N1 O27 119.2(7) . . ?
O29 N2 O28 120.9(7) . . ?
O29 N2 O30 118.9(8) . . ?
O28 N2 O30 120.2(8) . . ?
O32 N3 O33 121.8(6) . . ?
O32 N3 O31 121.0(6) . . ?
O33 N3 O31 117.3(6) . . ?
O35 N4 O36 120.8(7) . . ?
O35 N4 O34 119.5(7) . . ?
O36 N4 O34 119.7(7) . . ?
O38 N5 O39 121.2(8) . . ?
O38 N5 O37 120.1(8) . . ?
O39 N5 O37 118.6(8) . . ?
O42 N6 O41 119.2(7) . . ?
O42 N6 O40 120.6(7) . . ?
O41 N6 O40 120.1(7) . . ?
O43 N7 O44 120.2(6) . . ?
O43 N7 O45 121.4(6) . . ?
O44 N7 O45 118.4(6) . . ?
O46 N8 O47 121.8(9) . . ?
O46 N8 O48 120.3(8) . . ?
O47 N8 O48 117.8(8) . . ?

loop_
_geom_bond_atom_site_label_1
_geom_bond_atom_site_label_2
_geom_bond_distance
_geom_bond_site_symmetry_2
_geom_bond_publ_flag
Al1 O1 1.873(5) . ?
Al1 O1 1.873(5) 2 ?
Al1 O2 1.876(5) . ?
Al1 O2 1.876(5) 2 ?
Al1 O3 1.887(5) 2 ?
Al1 O3 1.887(5) . ?
Al1 Al3 2.967(2) . ?
Al1 Al3 2.967(2) 2 ?
Al1 Al2 2.970(2) . ?
Al1 Al2 2.970(2) 2 ?
Al2 O7 1.846(5) . ?
Al2 O4 1.851(5) . ?
Al2 O20 1.851(5) 2 ?
Al2 O6 1.858(5) 2 ?
Al2 O1 1.991(5) . ?
Al2 O3 2.020(5) 2 ?
Al2 Al3 2.969(3) . ?
Al2 Al4 2.995(3) 2 ?
Al3 O13 1.840(5) . ?
Al3 O8 1.841(5) . ?
Al3 O5 1.847(5) . ?
Al3 O4 1.852(5) . ?
Al3 O1 1.996(5) . ?
Al3 O2 2.006(5) . ?
Al3 Al4 2.977(3) . ?
Al4 O5 1.842(5) . ?
Al4 O14 1.848(5) . ?
Al4 O6 1.850(5) . ?
Al4 O19 1.852(5) . ?
Al4 O2 2.018(5) . ?
Al4 O3 2.046(5) . ?
Al4 Al2 2.995(3) 2 ?
Al5 O8 1.853(5) . ?
Al5 O7 1.853(5) . ?
Al5 O11 1.899(5) . ?
Al5 O12 1.930(6) . ?
Al5 O9 1.935(5) . ?
Al5 O10 1.936(5) . ?
Al6 O13 1.859(5) . ?
Al6 O14 1.873(5) . ?
Al6 O17 1.907(5) . ?
Al6 O18 1.913(5) . ?
Al6 O15 1.916(5) . ?
Al6 O16 1.943(5) . ?
Al7 O20 1.857(5) . ?
Al7 O19 1.870(5) . ?
Al7 O23 1.881(5) . ?
Al7 O24 1.917(5) . ?
Al7 O21 1.935(5) . ?
Al7 O22 1.955(6) . ?
O3 Al2 2.020(5) 2 ?
O6 Al2 1.858(5) 2 ?
O20 Al2 1.851(5) 2 ?
N1 O25 1.233(8) . ?
N1 O26 1.246(9) . ?
N1 O27 1.292(8) . ?
N2 O29 1.241(9) . ?
N2 O28 1.253(9) . ?
N2 O30 1.264(8) . ?
N3 O32 1.238(8) . ?
N3 O33 1.254(7) . ?
N3 O31 1.259(8) . ?
N4 O35 1.232(8) . ?
N4 O36 1.235(8) . ?
N4 O34 1.244(8) . ?
N5 O38 1.252(9) . ?
N5 O39 1.256(10) . ?
N5 O37 1.257(9) . ?
N6 O42 1.244(8) . ?
N6 O41 1.253(9) . ?
N6 O40 1.275(9) . ?
N7 O43 1.226(8) . ?
N7 O44 1.262(8) . ?
N7 O45 1.274(8) . ?
N8 O46 1.217(9) . ?
N8 O47 1.229(10) . ?
N8 O48 1.254(10) . ?
